data_4119654
loop_
_publ_author_name
'Han-Yuan Gong'
'Brett M. Rambo'
'Vincent M. Lynch'
'Karin M. Keller'
'Jonathan L. Sessler'

_publ_contact_author_address
;
Department of Chemistry & Biochemistry, 
1 University Station A5300,
University of Texas at Austin, Austin, Texas, 78712-0165, USA;
College of Chemistry, Beijing Normal University, Beijing, 100875 (P. R. China); 
Department of Chemistry, Yonsei University, Seoul, 120-749, Korea;
;
_publ_contact_author_email
;
hyg2070@iccas.ac.cn; sessler@mail.utexas.edu
;
_publ_contact_author_name
;
Han-Yuan Gong and Jonathan L. Sessler
;
_publ_section_title
;
 "Texas-Sized" Molecular Boxes: Building Blocks for the Construction of
 Anion-Induced Supramolecular Species via Self-Assembly
;
_journal_name_full 'Journal of the American Chemical Society'
_journal_page_first 6330
_journal_page_last 6337
_journal_paper_doi 10.1021/ja401893w
_journal_volume 135
_journal_year 2013
_chemical_formula_moiety 'C38 H34 N10 4+, 4 P F6 1-'
_chemical_formula_sum 'C38 H34 F24 N10 P4'
_chemical_formula_weight 1210.63
_chemical_name_common
;
cyclo[2](2,6-di(1H-imidazol-1-yl)pyridine)[2](1,2-dimethylenebenzene)
_ 4PF6
;
_chemical_name_systematic
; 
 ? 
;
_space_group_IT_number 2
_symmetry_cell_setting triclinic
_symmetry_space_group_name_Hall '-P 1'
_symmetry_space_group_name_H-M 'P -1'
_atom_sites_solution_hydrogens geom
_atom_sites_solution_primary direct
_atom_sites_solution_secondary difmap
_audit_creation_method SHELXL-97
_cell_angle_alpha 78.202(4)
_cell_angle_beta 77.562(4)
_cell_angle_gamma 71.068(4)
_cell_formula_units_Z 1
_cell_length_a 8.8588(9)
_cell_length_b 10.9908(10)
_cell_length_c 12.6150(13)
_cell_measurement_reflns_used 4719
_cell_measurement_temperature 153(2)
_cell_measurement_theta_max 27.5
_cell_measurement_theta_min 1.0
_cell_volume 1122.44(19)
_computing_cell_refinement 'Collect software, Nonius B.V. 1998'
_computing_data_collection 'Collect software, Nonius B.V. 1998'
_computing_data_reduction
;
DENZO and Scalepack (Otwinoski and Minor, 1997)
;
_computing_molecular_graphics 'XP SHELXTL/PC, Siemens Analytical'
_computing_structure_refinement 'XL SHELXTL/PC, Siemens Analytical'
_computing_structure_solution
;

SIR97 - Altomare A., Burla M.C., Camalli M., Cascarano G.L., Giacovazzo C., 
Guagliardi A., Moliterni A.G.G., Polidori G.,Spagna R.
;
_diffrn_ambient_temperature 153(2)
_diffrn_measured_fraction_theta_full 0.990
_diffrn_measured_fraction_theta_max 0.990
_diffrn_measurement_device_type 'Nonius Kappa CCD'
_diffrn_measurement_method \w-scans
_diffrn_radiation_monochromator graphite
_diffrn_radiation_source 'fine-focus sealed tube'
_diffrn_radiation_type MoK\a
_diffrn_radiation_wavelength 0.71073
_diffrn_reflns_av_R_equivalents 0.0532
_diffrn_reflns_av_sigmaI/netI 0.0936
_diffrn_reflns_limit_h_max 11
_diffrn_reflns_limit_h_min -11
_diffrn_reflns_limit_k_max 14
_diffrn_reflns_limit_k_min -13
_diffrn_reflns_limit_l_max 16
_diffrn_reflns_limit_l_min -16
_diffrn_reflns_number 9440
_diffrn_reflns_theta_full 27.50
_diffrn_reflns_theta_max 27.50
_diffrn_reflns_theta_min 1.67
_exptl_absorpt_coefficient_mu 0.315
_exptl_absorpt_correction_type none
_exptl_crystal_colour colorless
_exptl_crystal_density_diffrn 1.791
_exptl_crystal_description plates
_exptl_crystal_F_000 608
_exptl_crystal_size_max 0.20
_exptl_crystal_size_mid 0.10
_exptl_crystal_size_min 0.03
_refine_diff_density_max 0.437
_refine_diff_density_min -0.387
_refine_diff_density_rms 0.072
_refine_ls_extinction_method none
_refine_ls_goodness_of_fit_ref 1.003
_refine_ls_hydrogen_treatment constr
_refine_ls_matrix_type full
_refine_ls_number_parameters 343
_refine_ls_number_reflns 5096
_refine_ls_number_restraints 0
_refine_ls_restrained_S_all 1.003
_refine_ls_R_factor_all 0.1326
_refine_ls_R_factor_gt 0.0627
_refine_ls_shift/su_max 0.006
_refine_ls_shift/su_mean 0.001
_refine_ls_structure_factor_coef Fsqd
_refine_ls_weighting_details 'calc w=1/[\s^2^(Fo^2^)+(0.0551P)^2^+1.5225P] where P=(Fo^2^+2Fc^2^)/3'
_refine_ls_weighting_scheme calc
_refine_ls_wR_factor_gt 0.1286
_refine_ls_wR_factor_ref 0.1592
_reflns_number_gt 2911
_reflns_number_total 5096
_reflns_threshold_expression >2sigma(I)
_cod_data_source_file ja401893w_si_008.cif
_cod_data_source_block macrocycle2a
_cod_original_cell_volume 1122.45(19)
_cod_database_code 4119654

loop_
_symmetry_equiv_pos_as_xyz
'x, y, z'
'-x, -y, -z'

loop_
_atom_site_label
_atom_site_type_symbol
_atom_site_fract_x
_atom_site_fract_y
_atom_site_fract_z
_atom_site_U_iso_or_equiv
_atom_site_adp_type
_atom_site_occupancy
_atom_site_symmetry_multiplicity
_atom_site_calc_flag
_atom_site_refinement_flags
P1 P 0.78508(12) 0.00472(9) 0.88227(8) 0.0307(3) Uani 1 1 d .
F1 F 0.6661(3) 0.0184(3) 0.99581(18) 0.0562(7) Uani 1 1 d .
F2 F 0.9314(3) -0.0754(2) 0.9476(2) 0.0595(7) Uani 1 1 d .
F3 F 0.9042(3) -0.0107(3) 0.76909(19) 0.0602(7) Uani 1 1 d .
F4 F 0.6362(3) 0.0827(2) 0.81853(18) 0.0447(6) Uani 1 1 d .
F5 F 0.8183(3) 0.1376(2) 0.88632(19) 0.0527(6) Uani 1 1 d .
F6 F 0.7508(3) -0.1280(2) 0.87792(18) 0.0465(6) Uani 1 1 d .
P2 P 0.20264(13) 0.62038(10) 0.47658(9) 0.0388(3) Uani 1 1 d .
F7 F 0.3036(3) 0.5073(3) 0.4055(2) 0.0714(8) Uani 1 1 d .
F8 F 0.3515(3) 0.5818(3) 0.5442(2) 0.0686(8) Uani 1 1 d .
F9 F 0.1101(3) 0.7351(2) 0.5484(2) 0.0634(7) Uani 1 1 d .
F10 F 0.0603(3) 0.6583(3) 0.4091(2) 0.0735(9) Uani 1 1 d .
F11 F 0.1311(4) 0.5226(3) 0.5638(3) 0.0916(10) Uani 1 1 d .
F12 F 0.2833(4) 0.7182(3) 0.3912(2) 0.0812(9) Uani 1 1 d .
N1 N 0.3432(3) 0.3237(3) 0.7740(2) 0.0298(7) Uani 1 1 d .
N2 N 0.2717(3) 0.2204(3) 0.6739(2) 0.0303(7) Uani 1 1 d .
N3 N 0.3799(3) 0.1895(3) 0.4950(2) 0.0279(7) Uani 1 1 d .
N4 N 0.5120(3) 0.1659(3) 0.3183(2) 0.0289(7) Uani 1 1 d .
N5 N 0.6985(4) 0.2507(3) 0.2264(2) 0.0302(7) Uani 1 1 d .
C1 C 0.2350(4) 0.5742(3) 0.9135(3) 0.0311(8) Uani 1 1 d .
C2 C 0.1592(5) 0.6179(4) 1.0129(3) 0.0372(9) Uani 1 1 d .
H2A H 0.0819 0.7013 1.0134 0.045 Uiso 1 1 calc R
C3 C 0.1952(5) 0.5408(4) 1.1120(3) 0.0435(10) Uani 1 1 d .
H3A H 0.1434 0.5718 1.1796 0.052 Uiso 1 1 calc R
C4 C 0.3062(5) 0.4196(4) 1.1112(3) 0.0434(10) Uani 1 1 d .
H4A H 0.3305 0.3664 1.1784 0.052 Uiso 1 1 calc R
C5 C 0.3826(5) 0.3750(4) 1.0125(3) 0.0367(9) Uani 1 1 d .
H5A H 0.4591 0.2912 1.0127 0.044 Uiso 1 1 calc R
C6 C 0.3485(4) 0.4517(3) 0.9130(3) 0.0324(9) Uani 1 1 d .
C7 C 0.4357(5) 0.3955(4) 0.8088(3) 0.0358(9) Uani 1 1 d .
H7A H 0.4520 0.4668 0.7496 0.043 Uiso 1 1 calc R
H7B H 0.5434 0.3359 0.8210 0.043 Uiso 1 1 calc R
C8 C 0.3641(4) 0.2951(3) 0.6746(3) 0.0324(9) Uani 1 1 d .
H8A H 0.4339 0.3232 0.6129 0.039 Uiso 1 1 calc R
C9 C 0.1872(5) 0.2019(4) 0.7796(3) 0.0398(10) Uani 1 1 d .
H9A H 0.1111 0.1539 0.8032 0.048 Uiso 1 1 calc R
C10 C 0.2328(5) 0.2638(4) 0.8413(3) 0.0400(10) Uani 1 1 d .
H10A H 0.1966 0.2668 0.9175 0.048 Uiso 1 1 calc R
C11 C 0.2757(4) 0.1618(3) 0.5820(3) 0.0291(8) Uani 1 1 d .
C12 C 0.1848(4) 0.0795(3) 0.5871(3) 0.0318(8) Uani 1 1 d .
H12A H 0.1106 0.0633 0.6511 0.038 Uiso 1 1 calc R
C13 C 0.2057(4) 0.0215(4) 0.4955(3) 0.0360(9) Uani 1 1 d .
H13A H 0.1465 -0.0369 0.4960 0.043 Uiso 1 1 calc R
C14 C 0.3127(4) 0.0484(3) 0.4031(3) 0.0328(9) Uani 1 1 d .
H14A H 0.3287 0.0102 0.3390 0.039 Uiso 1 1 calc R
C15 C 0.3948(4) 0.1330(3) 0.4084(3) 0.0277(8) Uani 1 1 d .
C16 C 0.5925(4) 0.2502(3) 0.3184(3) 0.0294(8) Uani 1 1 d .
H16A H 0.5764 0.3009 0.3748 0.035 Uiso 1 1 calc R
C17 C 0.6855(5) 0.1651(3) 0.1654(3) 0.0334(9) Uani 1 1 d .
H17A H 0.7472 0.1471 0.0958 0.040 Uiso 1 1 calc R
C18 C 0.5698(4) 0.1116(3) 0.2218(3) 0.0318(8) Uani 1 1 d .
H18A H 0.5345 0.0490 0.2000 0.038 Uiso 1 1 calc R
C19 C 0.8069(4) 0.3355(3) 0.1904(3) 0.0328(8) Uani 1 1 d .
H19A H 0.9207 0.2809 0.1773 0.039 Uiso 1 1 calc R
H19B H 0.7955 0.3872 0.2489 0.039 Uiso 1 1 calc R

loop_
_atom_site_aniso_label
_atom_site_aniso_U_11
_atom_site_aniso_U_22
_atom_site_aniso_U_33
_atom_site_aniso_U_23
_atom_site_aniso_U_13
_atom_site_aniso_U_12
P1 0.0321(5) 0.0303(5) 0.0320(5) -0.0069(4) -0.0046(4) -0.0112(4)
F1 0.0616(16) 0.0772(18) 0.0347(13) -0.0198(12) 0.0041(11) -0.0273(14)
F2 0.0527(16) 0.0492(15) 0.0809(19) -0.0053(13) -0.0354(14) -0.0073(12)
F3 0.0537(16) 0.0750(18) 0.0518(15) -0.0191(13) 0.0186(12) -0.0301(14)
F4 0.0475(14) 0.0394(13) 0.0502(14) -0.0084(10) -0.0223(11) -0.0066(10)
F5 0.0651(16) 0.0404(13) 0.0652(16) -0.0056(12) -0.0207(13) -0.0273(12)
F6 0.0590(15) 0.0337(12) 0.0538(14) -0.0079(10) -0.0120(12) -0.0202(11)
P2 0.0369(6) 0.0331(6) 0.0479(7) -0.0049(5) -0.0118(5) -0.0097(4)
F7 0.0742(19) 0.0589(17) 0.084(2) -0.0357(15) -0.0332(16) 0.0048(14)
F8 0.0567(17) 0.0617(17) 0.098(2) -0.0364(15) -0.0397(15) 0.0017(13)
F9 0.0628(17) 0.0512(15) 0.0671(17) -0.0177(13) -0.0106(14) 0.0012(13)
F10 0.0585(17) 0.0582(17) 0.110(2) -0.0187(16) -0.0490(16) 0.0018(13)
F11 0.085(2) 0.0656(19) 0.113(3) 0.0252(18) -0.0108(19) -0.0346(17)
F12 0.083(2) 0.0672(19) 0.085(2) 0.0066(16) 0.0086(17) -0.0353(16)
N1 0.0322(17) 0.0267(16) 0.0286(17) -0.0058(13) 0.0021(13) -0.0097(13)
N2 0.0310(17) 0.0275(16) 0.0303(17) -0.0037(13) 0.0025(13) -0.0110(13)
N3 0.0275(16) 0.0244(15) 0.0299(17) -0.0003(13) -0.0035(13) -0.0082(12)
N4 0.0325(17) 0.0289(16) 0.0256(16) -0.0020(13) -0.0053(13) -0.0105(14)
N5 0.0341(17) 0.0295(16) 0.0273(17) -0.0038(13) -0.0029(13) -0.0111(13)
C1 0.036(2) 0.0288(19) 0.032(2) -0.0030(16) -0.0071(16) -0.0139(16)
C2 0.044(2) 0.031(2) 0.033(2) -0.0069(17) 0.0001(18) -0.0091(17)
C3 0.055(3) 0.047(2) 0.028(2) -0.0076(18) 0.0017(19) -0.018(2)
C4 0.055(3) 0.040(2) 0.035(2) 0.0026(18) -0.011(2) -0.015(2)
C5 0.040(2) 0.031(2) 0.039(2) -0.0045(17) -0.0093(18) -0.0087(17)
C6 0.035(2) 0.030(2) 0.035(2) -0.0062(16) -0.0023(17) -0.0149(17)
C7 0.036(2) 0.031(2) 0.042(2) -0.0096(17) -0.0009(17) -0.0120(17)
C8 0.034(2) 0.030(2) 0.031(2) -0.0052(16) 0.0006(16) -0.0105(17)
C9 0.040(2) 0.039(2) 0.039(2) -0.0074(18) 0.0061(19) -0.0179(19)
C10 0.043(2) 0.047(2) 0.030(2) -0.0123(18) 0.0105(18) -0.0197(19)
C11 0.028(2) 0.0236(18) 0.032(2) -0.0018(15) -0.0054(16) -0.0039(15)
C12 0.029(2) 0.033(2) 0.032(2) 0.0004(16) -0.0017(16) -0.0130(16)
C13 0.031(2) 0.034(2) 0.048(2) -0.0050(18) -0.0119(18) -0.0134(17)
C14 0.032(2) 0.035(2) 0.034(2) -0.0063(16) -0.0083(17) -0.0115(17)
C15 0.030(2) 0.0243(18) 0.028(2) 0.0005(15) -0.0088(15) -0.0053(15)
C16 0.034(2) 0.0273(19) 0.027(2) -0.0047(15) -0.0056(16) -0.0084(16)
C17 0.042(2) 0.032(2) 0.027(2) -0.0073(16) -0.0056(17) -0.0112(17)
C18 0.039(2) 0.0283(19) 0.029(2) -0.0055(15) -0.0086(17) -0.0090(17)
C19 0.033(2) 0.031(2) 0.033(2) -0.0055(16) -0.0011(16) -0.0108(16)

loop_
_atom_type_symbol
_atom_type_description
_atom_type_scat_dispersion_real
_atom_type_scat_dispersion_imag
_atom_type_scat_source
C C 0.0033 0.0016 'International Tables Vol C Tables 4.2.6.8 and 6.1.1.4'
H H 0.0000 0.0000 'International Tables Vol C Tables 4.2.6.8 and 6.1.1.4'
N N 0.0061 0.0033 'International Tables Vol C Tables 4.2.6.8 and 6.1.1.4'
F F 0.0171 0.0103 'International Tables Vol C Tables 4.2.6.8 and 6.1.1.4'
P P 0.1023 0.0942 'International Tables Vol C Tables 4.2.6.8 and 6.1.1.4'

loop_
_geom_angle_atom_site_label_1
_geom_angle_atom_site_label_2
_geom_angle_atom_site_label_3
_geom_angle
_geom_angle_site_symmetry_1
_geom_angle_site_symmetry_3
F3 P1 F1 179.36(15) . .
F3 P1 F5 90.73(14) . .
F1 P1 F5 89.86(14) . .
F3 P1 F6 89.30(13) . .
F1 P1 F6 90.11(13) . .
F5 P1 F6 179.68(14) . .
F3 P1 F2 90.36(15) . .
F1 P1 F2 89.38(14) . .
F5 P1 F2 90.63(13) . .
F6 P1 F2 89.69(13) . .
F3 P1 F4 90.51(14) . .
F1 P1 F4 89.74(13) . .
F5 P1 F4 90.41(12) . .
F6 P1 F4 89.27(12) . .
F2 P1 F4 178.64(14) . .
F11 P2 F10 93.14(18) . .
F11 P2 F12 176.95(19) . .
F10 P2 F12 89.91(17) . .
F11 P2 F7 90.52(18) . .
F10 P2 F7 90.78(15) . .
F12 P2 F7 89.49(17) . .
F11 P2 F9 91.04(17) . .
F10 P2 F9 91.75(15) . .
F12 P2 F9 88.82(16) . .
F7 P2 F9 176.95(16) . .
F11 P2 F8 87.74(17) . .
F10 P2 F8 178.99(18) . .
F12 P2 F8 89.21(17) . .
F7 P2 F8 88.71(14) . .
F9 P2 F8 88.74(14) . .
C8 N1 C10 107.9(3) . .
C8 N1 C7 124.9(3) . .
C10 N1 C7 126.8(3) . .
C8 N2 C9 107.6(3) . .
C8 N2 C11 124.2(3) . .
C9 N2 C11 127.9(3) . .
C15 N3 C11 116.3(3) . .
C16 N4 C18 108.5(3) . .
C16 N4 C15 124.1(3) . .
C18 N4 C15 127.3(3) . .
C16 N5 C17 108.8(3) . .
C16 N5 C19 126.2(3) . .
C17 N5 C19 124.9(3) . .
C2 C1 C6 119.5(3) . .
C2 C1 C19 117.8(3) . 2_666
C6 C1 C19 122.7(3) . 2_666
C1 C2 C3 120.8(4) . .
C1 C2 H2A 119.6 . .
C3 C2 H2A 119.6 . .
C4 C3 C2 119.6(4) . .
C4 C3 H3A 120.2 . .
C2 C3 H3A 120.2 . .
C3 C4 C5 120.2(4) . .
C3 C4 H4A 119.9 . .
C5 C4 H4A 119.9 . .
C4 C5 C6 120.7(4) . .
C4 C5 H5A 119.6 . .
C6 C5 H5A 119.6 . .
C5 C6 C1 119.3(3) . .
C5 C6 C7 117.6(3) . .
C1 C6 C7 123.1(3) . .
N1 C7 C6 111.5(3) . .
N1 C7 H7A 109.3 . .
C6 C7 H7A 109.3 . .
N1 C7 H7B 109.3 . .
C6 C7 H7B 109.3 . .
H7A C7 H7B 108.0 . .
N1 C8 N2 109.4(3) . .
N1 C8 H8A 125.3 . .
N2 C8 H8A 125.3 . .
C10 C9 N2 107.3(3) . .
C10 C9 H9A 126.4 . .
N2 C9 H9A 126.3 . .
C9 C10 N1 107.7(3) . .
C9 C10 H10A 126.1 . .
N1 C10 H10A 126.1 . .
N3 C11 C12 124.4(3) . .
N3 C11 N2 113.4(3) . .
C12 C11 N2 122.1(3) . .
C11 C12 C13 117.3(3) . .
C11 C12 H12A 121.4 . .
C13 C12 H12A 121.4 . .
C12 C13 C14 120.0(3) . .
C12 C13 H13A 120.0 . .
C14 C13 H13A 120.0 . .
C15 C14 C13 116.9(3) . .
C15 C14 H14A 121.6 . .
C13 C14 H14A 121.6 . .
N3 C15 C14 125.1(3) . .
N3 C15 N4 113.1(3) . .
C14 C15 N4 121.8(3) . .
N5 C16 N4 108.3(3) . .
N5 C16 H16A 125.8 . .
N4 C16 H16A 125.8 . .
C18 C17 N5 107.8(3) . .
C18 C17 H17A 126.1 . .
N5 C17 H17A 126.1 . .
C17 C18 N4 106.6(3) . .
C17 C18 H18A 126.7 . .
N4 C18 H18A 126.7 . .
N5 C19 C1 110.4(3) . 2_666
N5 C19 H19A 109.6 . .
C1 C19 H19A 109.6 2_666 .
N5 C19 H19B 109.6 . .
C1 C19 H19B 109.6 2_666 .
H19A C19 H19B 108.1 . .

loop_
_geom_bond_atom_site_label_1
_geom_bond_atom_site_label_2
_geom_bond_distance
_geom_bond_site_symmetry_2
P1 F3 1.586(2) .
P1 F1 1.587(2) .
P1 F5 1.593(2) .
P1 F6 1.597(2) .
P1 F2 1.599(2) .
P1 F4 1.601(2) .
P2 F11 1.558(3) .
P2 F10 1.570(3) .
P2 F12 1.587(3) .
P2 F7 1.593(3) .
P2 F9 1.600(3) .
P2 F8 1.619(3) .
N1 C8 1.315(4) .
N1 C10 1.393(4) .
N1 C7 1.484(5) .
N2 C8 1.337(4) .
N2 C9 1.392(4) .
N2 C11 1.426(4) .
N3 C15 1.326(4) .
N3 C11 1.326(4) .
N4 C16 1.340(4) .
N4 C18 1.390(4) .
N4 C15 1.438(4) .
N5 C16 1.327(4) .
N5 C17 1.377(5) .
N5 C19 1.489(4) .
C1 C2 1.388(5) .
C1 C6 1.395(5) .
C1 C19 1.510(5) 2_666
C2 C3 1.395(5) .
C2 H2A 0.9500 .
C3 C4 1.376(6) .
C3 H3A 0.9500 .
C4 C5 1.385(5) .
C4 H4A 0.9500 .
C5 C6 1.394(5) .
C5 H5A 0.9500 .
C6 C7 1.514(5) .
C7 H7A 0.9900 .
C7 H7B 0.9900 .
C8 H8A 0.9500 .
C9 C10 1.327(5) .
C9 H9A 0.9500 .
C10 H10A 0.9500 .
C11 C12 1.377(5) .
C12 C13 1.382(5) .
C12 H12A 0.9500 .
C13 C14 1.381(5) .
C13 H13A 0.9500 .
C14 C15 1.372(5) .
C14 H14A 0.9500 .
C16 H16A 0.9500 .
C17 C18 1.345(5) .
C17 H17A 0.9500 .
C18 H18A 0.9500 .
C19 C1 1.510(5) 2_666
C19 H19A 0.9900 .
C19 H19B 0.9900 .

loop_
_geom_torsion_atom_site_label_1
_geom_torsion_atom_site_label_2
_geom_torsion_atom_site_label_3
_geom_torsion_atom_site_label_4
_geom_torsion
_geom_torsion_site_symmetry_1
_geom_torsion_site_symmetry_4
C6 C1 C2 C3 0.0(6) . .
C19 C1 C2 C3 -178.4(3) 2_666 .
C1 C2 C3 C4 -0.5(6) . .
C2 C3 C4 C5 0.5(6) . .
C3 C4 C5 C6 0.0(6) . .
C4 C5 C6 C1 -0.5(6) . .
C4 C5 C6 C7 -179.4(3) . .
C2 C1 C6 C5 0.5(5) . .
C19 C1 C6 C5 178.8(3) 2_666 .
C2 C1 C6 C7 179.3(3) . .
C19 C1 C6 C7 -2.4(5) 2_666 .
C8 N1 C7 C6 160.8(3) . .
C10 N1 C7 C6 -26.3(5) . .
C5 C6 C7 N1 90.4(4) . .
C1 C6 C7 N1 -88.4(4) . .
C10 N1 C8 N2 0.4(4) . .
C7 N1 C8 N2 174.5(3) . .
C9 N2 C8 N1 0.4(4) . .
C11 N2 C8 N1 -174.0(3) . .
C8 N2 C9 C10 -1.0(4) . .
C11 N2 C9 C10 173.0(3) . .
N2 C9 C10 N1 1.3(4) . .
C8 N1 C10 C9 -1.1(4) . .
C7 N1 C10 C9 -175.1(3) . .
C15 N3 C11 C12 0.1(5) . .
C15 N3 C11 N2 177.0(3) . .
C8 N2 C11 N3 -0.7(5) . .
C9 N2 C11 N3 -173.8(3) . .
C8 N2 C11 C12 176.2(3) . .
C9 N2 C11 C12 3.1(6) . .
N3 C11 C12 C13 0.7(5) . .
N2 C11 C12 C13 -175.9(3) . .
C11 C12 C13 C14 -0.9(5) . .
C12 C13 C14 C15 0.4(5) . .
C11 N3 C15 C14 -0.7(5) . .
C11 N3 C15 N4 -178.9(3) . .
C13 C14 C15 N3 0.4(5) . .
C13 C14 C15 N4 178.5(3) . .
C16 N4 C15 N3 -3.3(5) . .
C18 N4 C15 N3 171.7(3) . .
C16 N4 C15 C14 178.4(3) . .
C18 N4 C15 C14 -6.7(5) . .
C17 N5 C16 N4 0.2(4) . .
C19 N5 C16 N4 176.5(3) . .
C18 N4 C16 N5 -0.2(4) . .
C15 N4 C16 N5 175.6(3) . .
C16 N5 C17 C18 -0.2(4) . .
C19 N5 C17 C18 -176.6(3) . .
N5 C17 C18 N4 0.1(4) . .
C16 N4 C18 C17 0.1(4) . .
C15 N4 C18 C17 -175.6(3) . .
C16 N5 C19 C1 -115.8(4) . 2_666
C17 N5 C19 C1 60.0(4) . 2_666
